data_4068690
loop_
_publ_author_name
'Maity, Basudev'
'Roy, Mithun'
'Saha, Sounik'
'Chakravarty, Akhil R.'

_publ_section_title
;
 Photoinduced DNA and Protein Cleavage Activity of Ferrocene-Conjugated
 Ternary Copper(II) Complexes
;
_journal_issue 5
_journal_name_full Organometallics
_journal_page_first 1495
_journal_paper_doi 10.1021/om801036f
_journal_volume 28
_journal_year 2009
_chemical_formula_moiety 'C33 H33 Cu F12 Fe N5 O P2'
_chemical_formula_sum 'C33 H33 Cu F12 Fe N5 O P2'
_chemical_formula_weight 924.97
_chemical_name_systematic
;
 ?
;
_space_group_IT_number 2
_symmetry_cell_setting triclinic
_symmetry_space_group_name_Hall '-P 1'
_symmetry_space_group_name_H-M 'P -1'
_atom_sites_solution_hydrogens geom
_atom_sites_solution_primary direct
_atom_sites_solution_secondary difmap
_audit_creation_method SHELXL-97
_cell_angle_alpha 105.532(17)
_cell_angle_beta 91.927(15)
_cell_angle_gamma 93.493(17)
_cell_formula_units_Z 2
_cell_length_a 9.093(2)
_cell_length_b 11.438(3)
_cell_length_c 18.614(5)
_cell_measurement_temperature 293(2)
_cell_volume 1859.3(8)
_computing_cell_refinement 'Bruker Smart'
_computing_data_collection 'Bruker Smart'
_computing_data_reduction 'Bruker Saint'
_computing_molecular_graphics 'Ortep-3 for Windows (Farrugia, 1997)'
_computing_publication_material 'WinGX publication routines (Farrugia, 1999)'
_computing_structure_refinement 'SHELXL-97 (Sheldrick, 1997)'
_computing_structure_solution 'SHELXS-97 (Sheldrick, 1997)'
_diffrn_ambient_temperature 293(2)
_diffrn_measured_fraction_theta_full 1.000
_diffrn_measured_fraction_theta_max 1.000
_diffrn_measurement_device_type 'Bruker Smart CCD Area Detector'
_diffrn_measurement_method 'omega scans'
_diffrn_radiation_monochromator graphite
_diffrn_radiation_source 'fine-focus sealed tube'
_diffrn_radiation_type MoK\a
_diffrn_radiation_wavelength 0.71073
_diffrn_reflns_av_R_equivalents 0.0685
_diffrn_reflns_av_sigmaI/netI 0.0672
_diffrn_reflns_limit_h_max 10
_diffrn_reflns_limit_h_min -11
_diffrn_reflns_limit_k_max 14
_diffrn_reflns_limit_k_min -14
_diffrn_reflns_limit_l_max 22
_diffrn_reflns_limit_l_min -22
_diffrn_reflns_number 29180
_diffrn_reflns_theta_full 26.00
_diffrn_reflns_theta_max 26.00
_diffrn_reflns_theta_min 2.25
_exptl_absorpt_coefficient_mu 1.144
_exptl_absorpt_correction_T_max 0.8119
_exptl_absorpt_correction_T_min 0.6329
_exptl_absorpt_correction_type empirical
_exptl_absorpt_process_details SADABS(Sheldrick,1997)
_exptl_crystal_colour blue
_exptl_crystal_density_diffrn 1.652
_exptl_crystal_density_method 'not measured'
_exptl_crystal_description needle
_exptl_crystal_F_000 934
_exptl_crystal_size_max 0.44
_exptl_crystal_size_mid 0.27
_exptl_crystal_size_min 0.19
_refine_diff_density_max 0.756
_refine_diff_density_min -0.535
_refine_diff_density_rms 0.082
_refine_ls_extinction_method none
_refine_ls_goodness_of_fit_ref 1.067
_refine_ls_hydrogen_treatment constr
_refine_ls_matrix_type full
_refine_ls_number_parameters 491
_refine_ls_number_reflns 7293
_refine_ls_number_restraints 0
_refine_ls_restrained_S_all 1.067
_refine_ls_R_factor_all 0.0952
_refine_ls_R_factor_gt 0.0565
_refine_ls_shift/su_max 0.006
_refine_ls_shift/su_mean 0.000
_refine_ls_structure_factor_coef Fsqd
_refine_ls_weighting_details 'calc w=1/[\s^2^(Fo^2^)+(0.0817P)^2^+0.7755P] where P=(Fo^2^+2Fc^2^)/3'
_refine_ls_weighting_scheme calc
_refine_ls_wR_factor_gt 0.1438
_refine_ls_wR_factor_ref 0.1679
_reflns_number_gt 4739
_reflns_number_total 7293
_reflns_threshold_expression >2sigma(I)
_cod_data_source_file om801036f_si_003.cif
_cod_data_source_block arc
_cod_original_cell_volume 1859.3(9)
_cod_original_sg_symbol_H-M P-1
_cod_database_code 4068690

loop_
_symmetry_equiv_pos_as_xyz
'x, y, z'
'-x, -y, -z'

loop_
_atom_site_label
_atom_site_type_symbol
_atom_site_fract_x
_atom_site_fract_y
_atom_site_fract_z
_atom_site_U_iso_or_equiv
_atom_site_adp_type
_atom_site_occupancy
_atom_site_symmetry_multiplicity
_atom_site_calc_flag
_atom_site_refinement_flags
Cu1 Cu 0.98026(5) 0.32300(5) 0.74340(3) 0.03689(18) Uani 1 1 d .
Fe1 Fe 0.68448(7) 0.73570(6) 0.66032(4) 0.0426(2) Uani 1 1 d .
N1 N 0.7890(4) 0.2977(4) 0.8119(2) 0.0485(10) Uani 1 1 d .
N2 N 1.0328(4) 0.1774(4) 0.7825(2) 0.0427(9) Uani 1 1 d .
N3 N 1.0999(4) 0.4495(4) 0.8217(2) 0.0410(9) Uani 1 1 d .
N4 N 0.8935(4) 0.2225(3) 0.6444(2) 0.0380(8) Uani 1 1 d .
N5 N 0.9940(3) 0.4555(3) 0.68695(19) 0.0336(8) Uani 1 1 d .
C1 C 0.6678(5) 0.3598(6) 0.8237(3) 0.0616(15) Uani 1 1 d .
H1 H 0.6621 0.4280 0.8059 0.074 Uiso 1 1 calc R
C2 C 0.5502(6) 0.3263(8) 0.8615(3) 0.080(2) Uani 1 1 d .
H2 H 0.4676 0.3715 0.8690 0.096 Uiso 1 1 calc R
C3 C 0.5582(7) 0.2251(8) 0.8879(3) 0.082(2) Uani 1 1 d .
H3 H 0.4805 0.2004 0.9129 0.099 Uiso 1 1 calc R
C4 C 0.6828(7) 0.1606(6) 0.8766(3) 0.0727(18) Uani 1 1 d .
H4 H 0.6902 0.0919 0.8938 0.087 Uiso 1 1 calc R
C5 C 0.7968(5) 0.2004(5) 0.8391(2) 0.0475(12) Uani 1 1 d .
C6 C 0.9358(5) 0.1372(5) 0.8263(3) 0.0464(12) Uani 1 1 d .
C7 C 0.9710(7) 0.0427(5) 0.8566(3) 0.0615(15) Uani 1 1 d .
H7 H 0.9049 0.0153 0.8865 0.074 Uiso 1 1 calc R
C8 C 1.1008(7) -0.0095(6) 0.8427(3) 0.0707(17) Uani 1 1 d .
H8 H 1.1238 -0.0722 0.8634 0.085 Uiso 1 1 calc R
C9 C 1.1981(7) 0.0304(5) 0.7982(3) 0.0658(15) Uani 1 1 d .
H9 H 1.2873 -0.0047 0.7880 0.079 Uiso 1 1 calc R
C10 C 1.1604(6) 0.1239(5) 0.7688(3) 0.0579(14) Uani 1 1 d .
H10 H 1.2258 0.1509 0.7384 0.069 Uiso 1 1 calc R
C11 C 1.1267(6) 0.4492(5) 0.8933(3) 0.0567(14) Uani 1 1 d .
H11 H 1.0867 0.3843 0.9093 0.068 Uiso 1 1 calc R
C12 C 1.2102(7) 0.5400(6) 0.9430(3) 0.0701(17) Uani 1 1 d .
H12 H 1.2277 0.5361 0.9918 0.084 Uiso 1 1 calc R
C13 C 1.2687(7) 0.6381(6) 0.9206(3) 0.0737(18) Uani 1 1 d .
H13 H 1.3263 0.7008 0.9537 0.088 Uiso 1 1 calc R
C14 C 1.2393(6) 0.6408(5) 0.8474(3) 0.0605(14) Uani 1 1 d .
H14 H 1.2762 0.7062 0.8310 0.073 Uiso 1 1 calc R
C15 C 1.1556(4) 0.5462(4) 0.7994(3) 0.0412(11) Uani 1 1 d .
C16 C 1.1290(4) 0.5369(4) 0.7181(3) 0.0413(11) Uani 1 1 d .
H16A H 1.1170 0.6173 0.7117 0.050 Uiso 1 1 calc R
H16B H 1.2136 0.5050 0.6911 0.050 Uiso 1 1 calc R
C17 C 1.0057(5) 0.3899(4) 0.6064(2) 0.0398(10) Uani 1 1 d .
H17A H 0.9722 0.4399 0.5753 0.048 Uiso 1 1 calc R
H17B H 1.1079 0.3749 0.5965 0.048 Uiso 1 1 calc R
C18 C 0.9148(4) 0.2727(4) 0.5876(2) 0.0389(10) Uani 1 1 d .
C19 C 0.8598(5) 0.2132(5) 0.5158(3) 0.0491(12) Uani 1 1 d .
H19 H 0.8733 0.2490 0.4770 0.059 Uiso 1 1 calc R
C20 C 0.7843(5) 0.0993(5) 0.5025(3) 0.0546(13) Uani 1 1 d .
H20 H 0.7498 0.0573 0.4544 0.066 Uiso 1 1 calc R
C21 C 0.7611(6) 0.0494(5) 0.5611(3) 0.0555(13) Uani 1 1 d .
H21 H 0.7092 -0.0259 0.5535 0.067 Uiso 1 1 calc R
C22 C 0.8165(5) 0.1138(4) 0.6310(3) 0.0480(12) Uani 1 1 d .
H22 H 0.8001 0.0808 0.6709 0.058 Uiso 1 1 calc R
C23 C 0.8544(4) 0.5239(4) 0.7003(2) 0.0350(10) Uani 1 1 d .
H23A H 0.7694 0.4667 0.6822 0.042 Uiso 1 1 calc R
H23B H 0.8469 0.5579 0.7535 0.042 Uiso 1 1 calc R
C24 C 0.8502(4) 0.6235(4) 0.6629(2) 0.0352(10) Uani 1 1 d .
C25 C 0.8006(5) 0.6143(5) 0.5872(3) 0.0526(13) Uani 1 1 d .
H25 H 0.7618 0.5441 0.5520 0.063 Uiso 1 1 calc R
C26 C 0.8219(6) 0.7324(6) 0.5760(3) 0.0640(17) Uani 1 1 d .
H26 H 0.7979 0.7529 0.5322 0.077 Uiso 1 1 calc R
C27 C 0.8846(5) 0.8124(5) 0.6417(3) 0.0572(14) Uani 1 1 d .
H27 H 0.9113 0.8947 0.6489 0.069 Uiso 1 1 calc R
C28 C 0.9006(5) 0.7463(4) 0.6954(3) 0.0453(11) Uani 1 1 d .
H28 H 0.9383 0.7785 0.7443 0.054 Uiso 1 1 calc R
C29 C 0.4703(6) 0.6694(8) 0.6422(5) 0.091(2) Uani 1 1 d .
H29 H 0.4362 0.5968 0.6079 0.109 Uiso 1 1 calc R
C30 C 0.5164(7) 0.6853(8) 0.7171(5) 0.091(3) Uani 1 1 d .
H30 H 0.5179 0.6243 0.7416 0.109 Uiso 1 1 calc R
C31 C 0.5601(7) 0.8087(8) 0.7490(4) 0.087(2) Uani 1 1 d .
H31 H 0.5951 0.8439 0.7980 0.104 Uiso 1 1 calc R
C32 C 0.5418(7) 0.8679(7) 0.6948(5) 0.089(2) Uani 1 1 d .
H32 H 0.5632 0.9506 0.7006 0.106 Uiso 1 1 calc R
C33 C 0.4856(7) 0.7834(9) 0.6296(5) 0.093(3) Uani 1 1 d .
H33 H 0.4620 0.8007 0.5847 0.111 Uiso 1 1 calc R
P1 P 0.41648(14) 0.25718(14) 0.62603(8) 0.0521(4) Uani 1 1 d .
F1 F 0.2491(3) 0.2010(4) 0.6103(2) 0.0935(13) Uani 1 1 d .
F2 F 0.4544(4) 0.1536(4) 0.6645(2) 0.0911(12) Uani 1 1 d .
F3 F 0.3736(3) 0.3618(3) 0.58816(19) 0.0740(9) Uani 1 1 d .
F4 F 0.3704(5) 0.3382(4) 0.7036(2) 0.1061(14) Uani 1 1 d .
F5 F 0.5806(3) 0.3108(4) 0.6399(2) 0.0973(13) Uani 1 1 d .
F6 F 0.4543(4) 0.1723(4) 0.54699(19) 0.0898(11) Uani 1 1 d .
P2 P 0.7918(2) 0.74898(19) 0.94489(9) 0.0780(5) Uani 1 1 d .
F7 F 0.6480(7) 0.6926(8) 0.9121(6) 0.241(4) Uani 1 1 d .
F8 F 0.7525(7) 0.7519(8) 1.0241(3) 0.185(3) Uani 1 1 d .
F9 F 0.7378(12) 0.8744(7) 0.9570(5) 0.252(4) Uani 1 1 d .
F10 F 0.9475(7) 0.8026(10) 0.9776(4) 0.254(5) Uani 1 1 d .
F11 F 0.8518(8) 0.7549(7) 0.8693(3) 0.187(3) Uani 1 1 d .
F12 F 0.8538(7) 0.6206(6) 0.9302(4) 0.167(2) Uani 1 1 d .
OW1 O 0.417(2) 0.941(2) 0.9402(12) 0.504(13) Uiso 1 1 d .

loop_
_atom_site_aniso_label
_atom_site_aniso_U_11
_atom_site_aniso_U_22
_atom_site_aniso_U_33
_atom_site_aniso_U_23
_atom_site_aniso_U_13
_atom_site_aniso_U_12
Cu1 0.0363(3) 0.0338(3) 0.0441(3) 0.0169(2) -0.0006(2) 0.0035(2)
Fe1 0.0396(4) 0.0461(5) 0.0498(4) 0.0230(3) 0.0077(3) 0.0155(3)
N1 0.039(2) 0.056(3) 0.050(2) 0.013(2) 0.0055(17) 0.0030(19)
N2 0.044(2) 0.039(2) 0.050(2) 0.0208(19) 0.0008(17) 0.0023(18)
N3 0.039(2) 0.043(2) 0.042(2) 0.0147(18) -0.0048(16) 0.0034(17)
N4 0.0387(19) 0.032(2) 0.046(2) 0.0133(17) -0.0022(16) 0.0072(16)
N5 0.0291(17) 0.031(2) 0.043(2) 0.0133(16) 0.0001(14) 0.0048(15)
C1 0.045(3) 0.082(5) 0.055(3) 0.013(3) 0.004(2) 0.011(3)
C2 0.046(3) 0.128(7) 0.057(4) 0.009(4) 0.008(3) 0.014(4)
C3 0.058(4) 0.123(7) 0.067(4) 0.029(4) 0.025(3) -0.006(4)
C4 0.072(4) 0.088(5) 0.059(3) 0.024(3) 0.017(3) -0.022(4)
C5 0.049(3) 0.052(3) 0.036(2) 0.008(2) 0.002(2) -0.012(2)
C6 0.054(3) 0.043(3) 0.043(3) 0.015(2) -0.003(2) -0.008(2)
C7 0.081(4) 0.046(3) 0.064(3) 0.028(3) 0.001(3) -0.008(3)
C8 0.100(5) 0.048(4) 0.070(4) 0.028(3) -0.014(3) 0.007(3)
C9 0.071(4) 0.053(4) 0.076(4) 0.020(3) -0.005(3) 0.022(3)
C10 0.053(3) 0.056(4) 0.073(4) 0.029(3) 0.007(3) 0.015(3)
C11 0.056(3) 0.060(4) 0.056(3) 0.020(3) -0.003(2) 0.001(3)
C12 0.078(4) 0.079(5) 0.046(3) 0.010(3) -0.014(3) -0.006(3)
C13 0.073(4) 0.076(5) 0.059(4) 0.002(3) -0.015(3) -0.014(3)
C14 0.062(3) 0.053(4) 0.064(3) 0.015(3) -0.001(3) -0.011(3)
C15 0.031(2) 0.041(3) 0.052(3) 0.013(2) 0.0024(19) 0.003(2)
C16 0.033(2) 0.038(3) 0.057(3) 0.022(2) 0.0005(19) -0.0002(19)
C17 0.039(2) 0.039(3) 0.045(2) 0.016(2) 0.0103(19) 0.009(2)
C18 0.034(2) 0.039(3) 0.045(2) 0.012(2) 0.0047(18) 0.013(2)
C19 0.045(3) 0.062(4) 0.045(3) 0.019(2) 0.005(2) 0.012(2)
C20 0.052(3) 0.050(3) 0.052(3) -0.002(3) -0.012(2) 0.009(3)
C21 0.059(3) 0.039(3) 0.064(3) 0.010(3) -0.012(3) 0.000(2)
C22 0.048(3) 0.037(3) 0.062(3) 0.019(2) -0.004(2) 0.006(2)
C23 0.033(2) 0.032(3) 0.039(2) 0.0088(19) 0.0020(17) 0.0046(19)
C24 0.032(2) 0.037(3) 0.038(2) 0.011(2) 0.0010(17) 0.0086(19)
C25 0.059(3) 0.058(4) 0.041(3) 0.010(2) 0.001(2) 0.022(3)
C26 0.063(3) 0.094(5) 0.057(3) 0.049(3) 0.024(3) 0.037(3)
C27 0.047(3) 0.047(3) 0.090(4) 0.039(3) 0.012(3) 0.009(2)
C28 0.043(3) 0.039(3) 0.053(3) 0.013(2) -0.002(2) 0.005(2)
C29 0.043(3) 0.087(6) 0.138(7) 0.018(5) 0.014(4) 0.004(3)
C30 0.060(4) 0.115(7) 0.138(7) 0.091(6) 0.051(4) 0.040(4)
C31 0.078(4) 0.109(7) 0.075(4) 0.017(4) 0.038(3) 0.036(4)
C32 0.072(4) 0.065(5) 0.145(7) 0.044(5) 0.051(5) 0.036(4)
C33 0.049(4) 0.148(8) 0.111(6) 0.075(6) 0.014(4) 0.050(4)
P1 0.0379(7) 0.0603(10) 0.0569(8) 0.0129(7) -0.0024(6) 0.0097(6)
F1 0.0456(18) 0.095(3) 0.154(4) 0.062(3) -0.009(2) -0.0026(18)
F2 0.084(2) 0.102(3) 0.106(3) 0.053(3) 0.009(2) 0.043(2)
F3 0.0611(19) 0.075(2) 0.096(2) 0.040(2) 0.0042(17) 0.0063(17)
F4 0.138(4) 0.112(4) 0.067(2) 0.008(2) 0.013(2) 0.073(3)
F5 0.0414(18) 0.085(3) 0.148(4) 0.007(3) -0.0199(19) -0.0055(17)
F6 0.093(3) 0.093(3) 0.069(2) -0.004(2) -0.0028(18) 0.015(2)
P2 0.0990(13) 0.0844(14) 0.0554(9) 0.0235(9) 0.0152(9) 0.0171(11)
F7 0.122(5) 0.229(9) 0.351(11) 0.067(8) -0.070(6) -0.056(5)
F8 0.210(6) 0.279(9) 0.113(4) 0.106(5) 0.075(4) 0.096(6)
F9 0.377(12) 0.144(7) 0.280(10) 0.093(7) 0.128(9) 0.148(8)
F10 0.135(5) 0.382(13) 0.156(6) -0.067(7) -0.008(4) -0.040(7)
F11 0.276(8) 0.192(7) 0.108(4) 0.066(4) 0.065(4) -0.003(6)
F12 0.184(6) 0.118(5) 0.231(7) 0.080(5) 0.083(5) 0.064(4)

loop_
_atom_type_symbol
_atom_type_description
_atom_type_scat_dispersion_real
_atom_type_scat_dispersion_imag
_atom_type_scat_source
C C 0.0033 0.0016 'International Tables Vol C Tables 4.2.6.8 and 6.1.1.4'
H H 0.0000 0.0000 'International Tables Vol C Tables 4.2.6.8 and 6.1.1.4'
N N 0.0061 0.0033 'International Tables Vol C Tables 4.2.6.8 and 6.1.1.4'
F F 0.0171 0.0103 'International Tables Vol C Tables 4.2.6.8 and 6.1.1.4'
P P 0.1023 0.0942 'International Tables Vol C Tables 4.2.6.8 and 6.1.1.4'
Fe Fe 0.3463 0.8444 'International Tables Vol C Tables 4.2.6.8 and 6.1.1.4'
Cu Cu 0.3201 1.2651 'International Tables Vol C Tables 4.2.6.8 and 6.1.1.4'
O O 0.0106 0.0060 'International Tables Vol C Tables 4.2.6.8 and 6.1.1.4'

loop_
_geom_angle_atom_site_label_1
_geom_angle_atom_site_label_2
_geom_angle_atom_site_label_3
_geom_angle
N3 Cu1 N4 162.15(15)
N3 Cu1 N2 96.19(15)
N4 Cu1 N2 95.54(15)
N3 Cu1 N5 82.55(14)
N4 Cu1 N5 81.90(14)
N2 Cu1 N5 160.51(14)
N3 Cu1 N1 98.00(15)
N4 Cu1 N1 97.75(15)
N2 Cu1 N1 76.76(15)
N5 Cu1 N1 122.72(15)
C30 Fe1 C33 66.7(3)
C30 Fe1 C29 40.5(3)
C33 Fe1 C29 39.9(3)
C30 Fe1 C26 159.6(4)
C33 Fe1 C26 108.0(3)
C29 Fe1 C26 122.8(3)
C30 Fe1 C28 123.4(3)
C33 Fe1 C28 161.4(3)
C29 Fe1 C28 157.8(3)
C26 Fe1 C28 67.9(2)
C30 Fe1 C32 66.7(3)
C33 Fe1 C32 40.0(3)
C29 Fe1 C32 67.6(3)
C26 Fe1 C32 123.0(3)
C28 Fe1 C32 125.6(3)
C30 Fe1 C25 123.3(3)
C33 Fe1 C25 121.4(3)
C29 Fe1 C25 106.0(3)
C26 Fe1 C25 40.9(2)
C28 Fe1 C25 68.4(2)
C32 Fe1 C25 157.5(3)
C30 Fe1 C24 107.7(2)
C33 Fe1 C24 156.9(3)
C29 Fe1 C24 121.1(3)
C26 Fe1 C24 68.91(19)
C28 Fe1 C24 40.50(18)
C32 Fe1 C24 160.6(3)
C25 Fe1 C24 41.29(17)
C30 Fe1 C31 40.2(3)
C33 Fe1 C31 66.6(3)
C29 Fe1 C31 67.9(3)
C26 Fe1 C31 158.0(3)
C28 Fe1 C31 109.9(3)
C32 Fe1 C31 39.1(3)
C25 Fe1 C31 160.6(3)
C24 Fe1 C31 124.7(3)
C30 Fe1 C27 159.2(3)
C33 Fe1 C27 124.9(3)
C29 Fe1 C27 159.3(3)
C26 Fe1 C27 40.0(2)
C28 Fe1 C27 40.45(19)
C32 Fe1 C27 109.9(3)
C25 Fe1 C27 68.1(2)
C24 Fe1 C27 68.38(19)
C31 Fe1 C27 124.0(3)
C1 N1 C5 118.0(4)
C1 N1 Cu1 128.8(4)
C5 N1 Cu1 112.9(3)
C10 N2 C6 119.0(4)
C10 N2 Cu1 122.9(3)
C6 N2 Cu1 118.1(3)
C11 N3 C15 118.3(4)
C11 N3 Cu1 126.7(3)
C15 N3 Cu1 115.0(3)
C18 N4 C22 119.2(4)
C18 N4 Cu1 114.6(3)
C22 N4 Cu1 126.3(3)
C16 N5 C17 111.9(3)
C16 N5 C23 111.7(3)
C17 N5 C23 112.1(3)
C16 N5 Cu1 107.0(2)
C17 N5 Cu1 106.1(3)
C23 N5 Cu1 107.6(2)
N1 C1 C2 122.7(6)
N1 C1 H1 118.7
C2 C1 H1 118.7
C3 C2 C1 118.7(6)
C3 C2 H2 120.6
C1 C2 H2 120.6
C2 C3 C4 119.3(6)
C2 C3 H3 120.3
C4 C3 H3 120.3
C3 C4 C5 118.8(6)
C3 C4 H4 120.6
C5 C4 H4 120.6
N1 C5 C4 122.5(5)
N1 C5 C6 115.7(4)
C4 C5 C6 121.8(5)
N2 C6 C7 119.6(5)
N2 C6 C5 116.1(4)
C7 C6 C5 124.3(5)
C8 C7 C6 120.7(5)
C8 C7 H7 119.7
C6 C7 H7 119.7
C7 C8 C9 119.7(5)
C7 C8 H8 120.1
C9 C8 H8 120.1
C8 C9 C10 118.4(6)
C8 C9 H9 120.8
C10 C9 H9 120.8
N2 C10 C9 122.6(5)
N2 C10 H10 118.7
C9 C10 H10 118.7
N3 C11 C12 122.6(5)
N3 C11 H11 118.7
C12 C11 H11 118.7
C11 C12 C13 119.6(5)
C11 C12 H12 120.2
C13 C12 H12 120.2
C12 C13 C14 118.4(5)
C12 C13 H13 120.8
C14 C13 H13 120.8
C15 C14 C13 119.6(5)
C15 C14 H14 120.2
C13 C14 H14 120.2
N3 C15 C14 121.6(4)
N3 C15 C16 115.3(4)
C14 C15 C16 123.0(4)
N5 C16 C15 110.7(3)
N5 C16 H16A 109.5
C15 C16 H16A 109.5
N5 C16 H16B 109.5
C15 C16 H16B 109.5
H16A C16 H16B 108.1
C18 C17 N5 110.1(3)
C18 C17 H17A 109.6
N5 C17 H17A 109.6
C18 C17 H17B 109.6
N5 C17 H17B 109.6
H17A C17 H17B 108.2
N4 C18 C19 120.8(4)
N4 C18 C17 115.8(4)
C19 C18 C17 123.3(4)
C18 C19 C20 119.3(5)
C18 C19 H19 120.3
C20 C19 H19 120.3
C21 C20 C19 119.6(5)
C21 C20 H20 120.2
C19 C20 H20 120.2
C22 C21 C20 118.2(5)
C22 C21 H21 120.9
C20 C21 H21 120.9
N4 C22 C21 122.9(5)
N4 C22 H22 118.5
C21 C22 H22 118.5
C24 C23 N5 113.3(3)
C24 C23 H23A 108.9
N5 C23 H23A 108.9
C24 C23 H23B 108.9
N5 C23 H23B 108.9
H23A C23 H23B 107.7
C28 C24 C25 106.8(4)
C28 C24 C23 125.6(4)
C25 C24 C23 127.6(4)
C28 C24 Fe1 69.4(3)
C25 C24 Fe1 69.1(3)
C23 C24 Fe1 128.2(3)
C26 C25 C24 107.3(5)
C26 C25 Fe1 69.3(3)
C24 C25 Fe1 69.6(3)
C26 C25 H25 126.3
C24 C25 H25 126.3
Fe1 C25 H25 126.4
C27 C26 C25 108.8(4)
C27 C26 Fe1 70.8(3)
C25 C26 Fe1 69.8(3)
C27 C26 H26 125.6
C25 C26 H26 125.6
Fe1 C26 H26 125.4
C26 C27 C28 108.0(5)
C26 C27 Fe1 69.2(3)
C28 C27 Fe1 69.2(3)
C26 C27 H27 126.0
C28 C27 H27 126.0
Fe1 C27 H27 127.2
C24 C28 C27 109.1(4)
C24 C28 Fe1 70.1(2)
C27 C28 Fe1 70.4(3)
C24 C28 H28 125.4
C27 C28 H28 125.4
Fe1 C28 H28 125.7
C33 C29 C30 106.3(7)
C33 C29 Fe1 70.0(4)
C30 C29 Fe1 69.7(4)
C33 C29 H29 126.9
C30 C29 H29 126.9
Fe1 C29 H29 125.1
C31 C30 C29 108.6(6)
C31 C30 Fe1 70.7(4)
C29 C30 Fe1 69.9(3)
C31 C30 H30 125.7
C29 C30 H30 125.7
Fe1 C30 H30 125.3
C32 C31 C30 107.6(7)
C32 C31 Fe1 70.0(4)
C30 C31 Fe1 69.0(4)
C32 C31 H31 126.2
C30 C31 H31 126.2
Fe1 C31 H31 126.3
C31 C32 C33 108.4(7)
C31 C32 Fe1 70.9(4)
C33 C32 Fe1 69.6(4)
C31 C32 H32 125.8
C33 C32 H32 125.8
Fe1 C32 H32 125.3
C29 C33 C32 109.2(7)
C29 C33 Fe1 70.1(4)
C32 C33 Fe1 70.4(4)
C29 C33 H33 125.4
C32 C33 H33 125.4
Fe1 C33 H33 125.6
F5 P1 F4 92.8(2)
F5 P1 F2 90.2(2)
F4 P1 F2 89.6(2)
F5 P1 F6 90.2(2)
F4 P1 F6 177.0(2)
F2 P1 F6 90.3(2)
F5 P1 F1 178.9(3)
F4 P1 F1 88.2(3)
F2 P1 F1 90.0(2)
F6 P1 F1 88.8(2)
F5 P1 F3 91.2(2)
F4 P1 F3 89.4(2)
F2 P1 F3 178.34(19)
F6 P1 F3 90.7(2)
F1 P1 F3 88.68(18)
F7 P2 F9 91.3(6)
F7 P2 F8 93.8(5)
F9 P2 F8 88.8(4)
F7 P2 F11 93.9(5)
F9 P2 F11 90.6(4)
F8 P2 F11 172.2(5)
F7 P2 F10 177.1(6)
F9 P2 F10 91.3(6)
F8 P2 F10 87.3(4)
F11 P2 F10 85.0(4)
F7 P2 F12 90.1(5)
F9 P2 F12 177.4(4)
F8 P2 F12 93.3(4)
F11 P2 F12 87.1(4)
F10 P2 F12 87.1(5)

loop_
_geom_bond_atom_site_label_1
_geom_bond_atom_site_label_2
_geom_bond_distance
Cu1 N3 1.994(4)
Cu1 N4 1.999(4)
Cu1 N2 2.063(4)
Cu1 N5 2.063(3)
Cu1 N1 2.240(4)
Fe1 C30 2.028(5)
Fe1 C33 2.028(6)
Fe1 C29 2.030(6)
Fe1 C26 2.032(5)
Fe1 C28 2.036(4)
Fe1 C32 2.039(6)
Fe1 C25 2.039(5)
Fe1 C24 2.045(4)
Fe1 C31 2.050(6)
Fe1 C27 2.052(5)
N1 C1 1.340(6)
N1 C5 1.345(6)
N2 C10 1.345(6)
N2 C6 1.362(6)
N3 C11 1.347(6)
N3 C15 1.358(6)
N4 C18 1.345(5)
N4 C22 1.347(6)
N5 C16 1.495(5)
N5 C17 1.498(5)
N5 C23 1.524(5)
C1 C2 1.390(8)
C1 H1 0.9300
C2 C3 1.378(10)
C2 H2 0.9300
C3 C4 1.380(9)
C3 H3 0.9300
C4 C5 1.390(7)
C4 H4 0.9300
C5 C6 1.488(7)
C6 C7 1.394(7)
C7 C8 1.357(8)
C7 H7 0.9300
C8 C9 1.371(8)
C8 H8 0.9300
C9 C10 1.380(7)
C9 H9 0.9300
C10 H10 0.9300
C11 C12 1.362(7)
C11 H11 0.9300
C12 C13 1.382(8)
C12 H12 0.9300
C13 C14 1.388(7)
C13 H13 0.9300
C14 C15 1.373(7)
C14 H14 0.9300
C15 C16 1.498(6)
C16 H16A 0.9700
C16 H16B 0.9700
C17 C18 1.483(6)
C17 H17A 0.9700
C17 H17B 0.9700
C18 C19 1.387(6)
C19 C20 1.391(7)
C19 H19 0.9300
C20 C21 1.376(7)
C20 H20 0.9300
C21 C22 1.374(7)
C21 H21 0.9300
C22 H22 0.9300
C23 C24 1.487(6)
C23 H23A 0.9700
C23 H23B 0.9700
C24 C28 1.413(6)
C24 C25 1.440(6)
C25 C26 1.423(8)
C25 H25 0.9300
C26 C27 1.396(8)
C26 H26 0.9300
C27 C28 1.414(6)
C27 H27 0.9300
C28 H28 0.9300
C29 C33 1.385(10)
C29 C30 1.404(10)
C29 H29 0.9300
C30 C31 1.403(10)
C30 H30 0.9300
C31 C32 1.367(10)
C31 H31 0.9300
C32 C33 1.393(11)
C32 H32 0.9300
C33 H33 0.9300
P1 F5 1.564(3)
P1 F4 1.579(4)
P1 F2 1.589(4)
P1 F6 1.592(4)
P1 F1 1.601(3)
P1 F3 1.604(4)
P2 F7 1.460(6)
P2 F9 1.507(7)
P2 F8 1.522(5)
P2 F11 1.542(5)
P2 F10 1.545(6)
P2 F12 1.563(6)
